data_2201870
loop_
_publ_author_name
'Lei Wang'
'Anwar Usman'
'Hoong-Kun Fun'
'Yan Zhang'
'Jian-Hua Xu'

_publ_section_title
2a'-Chloro-3,8-dioxo-1',2',2a',8a'-tetrahydrodispiro[cyclopropane-1,1'-cyclobuta[<i>b</i>]napthalene-2',1''-cyclopropane]
_journal_issue 2
_journal_name_full 'Acta Crystallographica Section E'
_journal_page_first o106
_journal_page_last o107
_journal_paper_doi 10.1107/S1600536802023504
_journal_volume 59
_journal_year 2003
_chemical_formula_iupac 'C16 H13 Cl O2'
_chemical_formula_moiety 'C16 H13 Cl O2'
_chemical_formula_sum 'C16 H13 Cl O2'
_chemical_formula_weight 272.71
_chemical_melting_point 396.0(10)
_chemical_name_systematic
;
2a'-Chloro-3,8-dioxo-1',2',2a',8a'-tetrahydrodispiro[cyclopropane-
1,1'-cyclobuta[b]napthalene-2',1"-cyclopropane]
;
_space_group_IT_number 14
_symmetry_cell_setting monoclinic
_symmetry_space_group_name_Hall '-P 2yn'
_symmetry_space_group_name_H-M 'P 1 21/n 1'
_atom_sites_solution_hydrogens geom
_atom_sites_solution_primary direct
_atom_sites_solution_secondary difmap
_audit_creation_method SHELXL-97
_cell_angle_alpha 90.00
_cell_angle_beta 96.6390(10)
_cell_angle_gamma 90.00
_cell_formula_units_Z 4
_cell_length_a 8.2794(2)
_cell_length_b 15.3344(2)
_cell_length_c 10.2590(2)
_cell_measurement_reflns_used 4040
_cell_measurement_temperature 213(2)
_cell_measurement_theta_max 28.36
_cell_measurement_theta_min 2.66
_cell_volume 1293.74(4)
_computing_cell_refinement 'SAINT (Siemens, 1996)'
_computing_data_collection 'SMART (Siemens, 1996)'
_computing_data_reduction 'SAINT and SADABS (Sheldrick, 1996)'
_computing_molecular_graphics SHELXTL
_computing_publication_material
;
SHELXTL, PARST (Nardelli, 1995) and PLATON (Spek, 2003)
;
_computing_structure_refinement SHELXTL
_computing_structure_solution 'SHELXTL (Sheldrick, 1997)'
_diffrn_ambient_temperature 213(2)
_diffrn_detector_area_resol_mean 8.33
_diffrn_measured_fraction_theta_full 0.972
_diffrn_measured_fraction_theta_max 0.972
_diffrn_measurement_device_type
;
Siemens SMART CCD area-detector
;
_diffrn_measurement_method \w
_diffrn_radiation_monochromator graphite
_diffrn_radiation_source 'fine-focus sealed tube'
_diffrn_radiation_type MoK\a
_diffrn_radiation_wavelength 0.71073
_diffrn_reflns_av_R_equivalents 0.1255
_diffrn_reflns_av_sigmaI/netI 0.1554
_diffrn_reflns_limit_h_max 11
_diffrn_reflns_limit_h_min -10
_diffrn_reflns_limit_k_max 16
_diffrn_reflns_limit_k_min -20
_diffrn_reflns_limit_l_max 13
_diffrn_reflns_limit_l_min -12
_diffrn_reflns_number 7752
_diffrn_reflns_theta_full 28.31
_diffrn_reflns_theta_max 28.31
_diffrn_reflns_theta_min 2.66
_diffrn_standards_decay_% 0
_diffrn_standards_interval_count 0
_diffrn_standards_number 0
_exptl_absorpt_coefficient_mu 0.289
_exptl_absorpt_correction_T_max 0.9829
_exptl_absorpt_correction_T_min 0.9338
_exptl_absorpt_correction_type multi-scan
_exptl_absorpt_process_details '(SADABS; Sheldrick, 1996)'
_exptl_crystal_colour yellow
_exptl_crystal_density_diffrn 1.400
_exptl_crystal_density_method 'not measured'
_exptl_crystal_description slab
_exptl_crystal_F_000 568
_exptl_crystal_size_max 0.34
_exptl_crystal_size_mid 0.34
_exptl_crystal_size_min 0.06
_refine_diff_density_max 0.644
_refine_diff_density_min -0.547
_refine_ls_extinction_coef 0.066(9)
_refine_ls_extinction_expression Fc^*^=kFc[1+0.001xFc^2^\l^3^/sin(2\q)]^-1/4^
_refine_ls_extinction_method SHELXTL
_refine_ls_goodness_of_fit_ref 0.930
_refine_ls_hydrogen_treatment constr
_refine_ls_matrix_type full
_refine_ls_number_parameters 183
_refine_ls_number_reflns 3133
_refine_ls_number_restraints 1
_refine_ls_restrained_S_all 0.934
_refine_ls_R_factor_all 0.1223
_refine_ls_R_factor_gt 0.0653
_refine_ls_shift/su_max <0.001
_refine_ls_shift/su_mean <0.001
_refine_ls_structure_factor_coef Fsqd
_refine_ls_weighting_details 'calc w = 1/[\s^2^(Fo^2^)+(0.0576P)^2^] where P = (Fo^2^+2Fc^2^)/3'
_refine_ls_weighting_scheme calc
_refine_ls_wR_factor_gt 0.1521
_refine_ls_wR_factor_ref 0.1679
_reflns_number_gt 1736
_reflns_number_total 3140
_reflns_threshold_expression >2\s(I)'
_cod_data_source_file ci6185.cif
_cod_data_source_block I
_cod_depositor_comments
;
The following automatic conversions were performed:
'_symmetry_cell_setting' value 'Monoclinic' changed to 'monoclinic'
according to '/home/saulius/struct/CIF-dictionaries/cif_core.dic'
dictionary named 'cif_core.dic' version 2.4.1 from 2010-06-29.

Automatic conversion script
Id: cif_fix_enum 1527 2010-12-29 10:47:43Z saulius 

The following automatic conversions were performed:

'_symmetry_cell_setting' value 'Monoclinic' changed to 'monoclinic'
according to /home/saulius/struct/CIF-dictionaries/cif_core.dic
dictionary named 'cif_core.dic' version 2.4.1 from 2010-06-29.

Automatic conversion script
Id: cif_fix_values 1715 2011-07-08 13:25:40Z adriana 
;
_cod_original_sg_symbol_H-M 'P 21/n'
_cod_database_code 2201870
_cod_database_fobs_code 2201870

loop_
_symmetry_equiv_pos_as_xyz
'x, y, z'
'-x+1/2, y+1/2, -z+1/2'
'-x, -y, -z'
'x-1/2, -y-1/2, z-1/2'

loop_
_atom_site_label
_atom_site_fract_x
_atom_site_fract_y
_atom_site_fract_z
_atom_site_U_iso_or_equiv
_atom_site_adp_type
_atom_site_calc_flag
_atom_site_refinement_flags
_atom_site_occupancy
_atom_site_disorder_assembly
_atom_site_disorder_group
_atom_site_type_symbol
Cl1 0.14177(11) 0.26306(5) 0.34459(9) 0.0447(3) Uani d PD 0.864(2) A 1 Cl
Cl1A 0.4403(5) 0.1333(4) 0.3746(6) 0.056(2) Uani d PD 0.136(2) A 2 Cl
O1 0.3473(3) -0.04416(14) 0.3665(3) 0.0630(7) Uani d . 1 A . O
O2 -0.1677(2) 0.17168(14) 0.3265(2) 0.0571(7) Uani d . 1 . . O
C1 0.2539(3) 0.09539(17) 0.2979(3) 0.0364(7) Uani d . 1 A . C
H1 0.3464 0.1222 0.3515 0.044 Uiso calc PR 0.864(2) A 1 H
C2 0.2302(3) 0.00383(19) 0.3380(3) 0.0379(7) Uani d . 1 . . C
C3 0.0615(3) -0.03029(17) 0.3317(3) 0.0326(6) Uani d . 1 A . C
C4 0.0365(4) -0.11971(19) 0.3377(3) 0.0449(8) Uani d . 1 . . C
H4 0.1251 -0.1574 0.3449 0.054 Uiso calc R 1 A . H
C5 -0.1193(4) -0.1531(2) 0.3331(3) 0.0571(9) Uani d . 1 A . C
H5 -0.1354 -0.2131 0.3350 0.068 Uiso calc R 1 . . H
C6 -0.2518(4) -0.0970(2) 0.3255(3) 0.0577(9) Uani d . 1 . . C
H6 -0.3564 -0.1195 0.3225 0.069 Uiso calc R 1 A . H
C7 -0.2288(3) -0.0084(2) 0.3224(3) 0.0469(8) Uani d . 1 A . C
H7 -0.3180 0.0287 0.3202 0.056 Uiso calc R 1 . . H
C8 -0.0733(3) 0.02653(17) 0.3227(2) 0.0317(6) Uani d . 1 . . C
C9 -0.0551(3) 0.12260(18) 0.3147(3) 0.0351(7) Uani d . 1 A . C
C10 0.1059(3) 0.15830(15) 0.2792(3) 0.0317(6) Uani d . 1 A . C
H10 0.1309 0.2165 0.3155 0.038 Uiso calc PR 0.136(2) A 2 H
C11 0.1146(3) 0.15334(17) 0.1286(3) 0.0353(7) Uani d . 1 . . C
C12 0.2716(3) 0.10299(18) 0.1509(3) 0.0408(7) Uani d . 1 A . C
C13 -0.0233(4) 0.1380(2) 0.0255(3) 0.0613(10) Uani d . 1 A . C
H13A -0.1322 0.1381 0.0515 0.074 Uiso calc R 1 . . H
H13B -0.0067 0.0978 -0.0448 0.074 Uiso calc R 1 . . H
C14 0.0676(4) 0.2223(2) 0.0316(3) 0.0554(9) Uani d . 1 A . C
H14A 0.1391 0.2333 -0.0351 0.066 Uiso calc R 1 . . H
H14B 0.0135 0.2735 0.0612 0.066 Uiso calc R 1 . . H
C15 0.3366(5) 0.0361(2) 0.0654(4) 0.0700(12) Uani d . 1 . . C
H15A 0.2783 0.0266 -0.0210 0.084 Uiso calc R 1 A . H
H15B 0.3858 -0.0158 0.1073 0.084 Uiso calc R 1 . . H
C16 0.4253(4) 0.1217(2) 0.0904(4) 0.0707(12) Uani d . 1 A . C
H16A 0.5272 0.1212 0.1475 0.085 Uiso calc R 1 . . H
H16B 0.4197 0.1636 0.0192 0.085 Uiso calc R 1 . . H

loop_
_atom_site_aniso_label
_atom_site_aniso_U_11
_atom_site_aniso_U_22
_atom_site_aniso_U_33
_atom_site_aniso_U_12
_atom_site_aniso_U_13
_atom_site_aniso_U_23
Cl1 0.0574(6) 0.0287(4) 0.0512(6) -0.0048(4) 0.0195(4) -0.0142(4)
Cl1A 0.033(3) 0.061(4) 0.072(5) -0.007(2) -0.005(3) -0.036(3)
C1 0.0254(14) 0.0375(16) 0.0473(18) -0.0009(11) 0.0089(12) -0.0040(13)
O1 0.0384(13) 0.0594(15) 0.0929(19) 0.0192(11) 0.0146(12) 0.0194(13)
O2 0.0419(13) 0.0514(14) 0.0830(17) 0.0181(10) 0.0290(12) 0.0095(12)
C2 0.0326(15) 0.0427(16) 0.0397(17) 0.0094(12) 0.0100(12) 0.0037(13)
C3 0.0343(15) 0.0347(15) 0.0307(15) 0.0022(12) 0.0116(12) 0.0010(12)
C4 0.0552(19) 0.0357(16) 0.0463(19) 0.0013(14) 0.0164(15) 0.0032(14)
C5 0.077(3) 0.0435(19) 0.052(2) -0.0196(18) 0.0151(18) 0.0055(15)
C6 0.0441(19) 0.069(2) 0.059(2) -0.0204(17) 0.0022(16) 0.0164(18)
C7 0.0325(16) 0.057(2) 0.051(2) -0.0040(14) 0.0076(14) 0.0166(16)
C8 0.0328(14) 0.0372(15) 0.0263(14) -0.0006(11) 0.0080(11) 0.0035(11)
C9 0.0328(15) 0.0405(16) 0.0344(16) 0.0089(12) 0.0139(12) 0.0019(12)
C10 0.0341(14) 0.0291(14) 0.0336(15) 0.0015(11) 0.0117(11) -0.0081(11)
C11 0.0375(15) 0.0358(15) 0.0347(16) -0.0015(12) 0.0133(12) -0.0025(12)
C12 0.0406(16) 0.0353(16) 0.0511(19) 0.0023(12) 0.0255(14) -0.0023(13)
C13 0.057(2) 0.083(3) 0.043(2) -0.0107(19) 0.0042(17) 0.0018(18)
C14 0.063(2) 0.055(2) 0.050(2) 0.0087(16) 0.0186(17) 0.0102(16)
C15 0.091(3) 0.056(2) 0.074(3) 0.018(2) 0.054(2) -0.0036(19)
C16 0.055(2) 0.071(3) 0.096(3) 0.0084(18) 0.051(2) 0.021(2)

loop_
_atom_type_symbol
_atom_type_description
_atom_type_scat_dispersion_real
_atom_type_scat_dispersion_imag
_atom_type_scat_source
C C 0.0033 0.0016 'International Tables Vol C Tables 4.2.6.8 and 6.1.1.4'
H H 0.0000 0.0000 'International Tables Vol C Tables 4.2.6.8 and 6.1.1.4'
O O 0.0106 0.0060 'International Tables Vol C Tables 4.2.6.8 and 6.1.1.4'
Cl Cl 0.1484 0.1585 'International Tables Vol C Tables 4.2.6.8 and 6.1.1.4'

loop_
_geom_angle_atom_site_label_1
_geom_angle_atom_site_label_2
_geom_angle_atom_site_label_3
_geom_angle
C9 C10 C1 116.5(2)
C9 C10 C11 111.2(2)
C1 C10 C11 88.05(18)
C9 C10 Cl1 110.62(16)
C1 C10 Cl1 115.17(17)
C11 C10 Cl1 113.53(17)
C2 C1 C12 112.0(2)
C2 C1 C10 119.6(2)
C12 C1 C10 89.7(2)
C2 C1 H1 111.2
C12 C1 H1 111.2
C10 C1 H1 111.2
O1 C2 C1 120.6(3)
O1 C2 C3 120.9(3)
C1 C2 C3 118.4(2)
C4 C3 C8 119.4(3)
C4 C3 C2 119.3(2)
C8 C3 C2 121.2(2)
C5 C4 C3 120.5(3)
C5 C4 H4 119.8
C3 C4 H4 119.8
C4 C5 C6 120.0(3)
C4 C5 H5 120.0
C6 C5 H5 120.0
C7 C6 C5 120.3(3)
C7 C6 H6 119.9
C5 C6 H6 119.9
C6 C7 C8 120.7(3)
C6 C7 H7 119.7
C8 C7 H7 119.7
C7 C8 C3 119.1(3)
C7 C8 C9 118.7(2)
C3 C8 C9 122.2(2)
O2 C9 C8 121.7(2)
O2 C9 C10 120.3(2)
C8 C9 C10 117.8(2)
C14 C11 C13 60.7(2)
C14 C11 C12 128.8(2)
C13 C11 C12 127.4(3)
C14 C11 C10 126.6(2)
C13 C11 C10 126.6(2)
C12 C11 C10 90.7(2)
C15 C12 C16 60.6(2)
C15 C12 C11 128.9(3)
C16 C12 C11 126.5(3)
C15 C12 C1 127.4(3)
C16 C12 C1 126.8(3)
C11 C12 C1 90.54(19)
C11 C13 C14 59.3(2)
C11 C13 H13A 117.8
C14 C13 H13A 117.8
C11 C13 H13B 117.8
C14 C13 H13B 117.8
H13A C13 H13B 115.0
C11 C14 C13 60.0(2)
C11 C14 H14A 117.8
C13 C14 H14A 117.8
C11 C14 H14B 117.8
C13 C14 H14B 117.8
H14A C14 H14B 114.9
C12 C15 C16 60.2(2)
C12 C15 H15A 117.8
C16 C15 H15A 117.8
C12 C15 H15B 117.8
C16 C15 H15B 117.8
H15A C15 H15B 114.9
C12 C16 C15 59.2(2)
C12 C16 H16A 117.9
C15 C16 H16A 117.9
C12 C16 H16B 117.9
C15 C16 H16B 117.9
H16A C16 H16B 115.0

loop_
_geom_bond_atom_site_label_1
_geom_bond_atom_site_label_2
_geom_bond_site_symmetry_2
_geom_bond_distance
_geom_bond_publ_flag
Cl1 C10 . 1.753(2) ?
C10 C9 . 1.523(3) ?
C10 C1 . 1.554(4) ?
C10 C11 . 1.557(4) ?
C1 C2 . 1.483(4) ?
C1 C12 . 1.537(4) ?
C1 H1 . 0.98 ?
O1 C2 . 1.225(3) ?
O2 C9 . 1.215(3) ?
C2 C3 . 1.486(4) ?
C3 C4 . 1.389(4) ?
C3 C8 . 1.410(4) ?
C4 C5 . 1.383(4) ?
C4 H4 . 0.93 ?
C5 C6 . 1.389(5) ?
C5 H5 . 0.93 ?
C6 C7 . 1.372(4) ?
C6 H6 . 0.93 ?
C7 C8 . 1.395(4) ?
C7 H7 . 0.93 ?
C8 C9 . 1.484(4) ?
C11 C14 . 1.473(4) ?
C11 C13 . 1.482(4) ?
C11 C12 . 1.507(4) ?
C12 C15 . 1.490(4) ?
C12 C16 . 1.506(4) ?
C13 C14 . 1.493(5) ?
C13 H13A . 0.97 ?
C13 H13B . 0.97 ?
C14 H14A . 0.97 ?
C14 H14B . 0.97 ?
C15 C16 . 1.512(5) ?
C15 H15A . 0.97 ?
C15 H15B . 0.97 ?
C16 H16A . 0.97 ?
C16 H16B . 0.97 ?

loop_
_geom_torsion_atom_site_label_1
_geom_torsion_atom_site_label_2
_geom_torsion_atom_site_label_3
_geom_torsion_atom_site_label_4
_geom_torsion
C9 C10 C1 C2 4.8(3)
C11 C10 C1 C2 -108.0(3)
Cl1 C10 C1 C2 136.8(2)
C9 C10 C1 C12 120.2(2)
C11 C10 C1 C12 7.35(19)
Cl1 C10 C1 C12 -107.8(2)
C12 C1 C2 O1 84.7(3)
C10 C1 C2 O1 -172.4(3)
C12 C1 C2 C3 -90.1(3)
C10 C1 C2 C3 12.8(4)
O1 C2 C3 C4 -10.2(4)
C1 C2 C3 C4 164.6(3)
O1 C2 C3 C8 168.4(3)
C1 C2 C3 C8 -16.8(4)
C8 C3 C4 C5 0.9(4)
C2 C3 C4 C5 179.5(3)
C3 C4 C5 C6 -1.5(5)
C4 C5 C6 C7 0.1(5)
C5 C6 C7 C8 2.0(5)
C6 C7 C8 C3 -2.7(4)
C6 C7 C8 C9 178.0(3)
C4 C3 C8 C7 1.2(4)
C2 C3 C8 C7 -177.4(3)
C4 C3 C8 C9 -179.4(2)
C2 C3 C8 C9 2.0(4)
C7 C8 C9 O2 10.4(4)
C3 C8 C9 O2 -168.9(3)
C7 C8 C9 C10 -164.3(3)
C3 C8 C9 C10 16.4(4)
C1 C10 C9 O2 166.2(3)
C11 C10 C9 O2 -95.0(3)
Cl1 C10 C9 O2 32.1(3)
C1 C10 C9 C8 -19.0(3)
C11 C10 C9 C8 79.8(3)
Cl1 C10 C9 C8 -153.1(2)
C9 C10 C11 C14 92.6(3)
C1 C10 C11 C14 -149.6(3)
Cl1 C10 C11 C14 -32.9(4)
C9 C10 C11 C13 14.6(4)
C1 C10 C11 C13 132.4(3)
Cl1 C10 C11 C13 -110.9(3)
C9 C10 C11 C12 -125.3(2)
C1 C10 C11 C12 -7.50(19)
Cl1 C10 C11 C12 109.2(2)
C14 C11 C12 C15 -69.7(4)
C13 C11 C12 C15 10.1(5)
C10 C11 C12 C15 149.5(3)
C14 C11 C12 C16 9.5(5)
C13 C11 C12 C16 89.4(4)
C10 C11 C12 C16 -131.3(3)
C14 C11 C12 C1 148.4(3)
C13 C11 C12 C1 -131.8(3)
C10 C11 C12 C1 7.58(19)
C2 C1 C12 C15 -28.3(4)
C10 C1 C12 C15 -150.4(3)
C2 C1 C12 C16 -106.9(3)
C10 C1 C12 C16 131.0(3)
C2 C1 C12 C11 114.5(2)
C10 C1 C12 C11 -7.60(19)
C12 C11 C13 C14 -118.4(3)
C10 C11 C13 C14 115.8(3)
C12 C11 C14 C13 116.2(4)
C10 C11 C14 C13 -115.7(3)
C11 C12 C15 C16 115.0(4)
C1 C12 C15 C16 -115.8(4)
C11 C12 C16 C15 -118.6(4)
C1 C12 C16 C15 116.7(4)
